data_4514261
loop_
_publ_author_name
'Wang, Shuang'
'Belmabkhout, Youssef'
'Cairns, Amy J.'
'Li, Guanghua'
'Huo, Qisheng'
'Liu, Yunling'
'Eddaoudi, Mohamed'

_publ_section_title
;
 Tuning Gas Adsorption Properties of Zeolite-like Supramolecular
 Assemblies with gis Topology via Functionalization of Isoreticular
 Metal-Organic Squares.
;
_journal_issue 39
_journal_name_full 'ACS applied materials &amp; interfaces'
_journal_page_first 33521
_journal_page_last 33527
_journal_paper_doi 10.1021/acsami.7b06010
_journal_volume 9
_journal_year 2017
_chemical_formula_moiety 'C32 H100 Co4 N16 O44'
_chemical_formula_sum 'C32 H100 Co4 N16 O44'
_chemical_formula_weight 1649.00
_chemical_melting_point ?
_chemical_name_systematic
; 
 ? 
;
_space_group_IT_number 141
_symmetry_cell_setting tetragonal
_symmetry_space_group_name_Hall '-I 4bd 2'
_symmetry_space_group_name_H-M 'I 41/a m d :2'
_atom_sites_solution_hydrogens geom
_atom_sites_solution_primary direct
_atom_sites_solution_secondary difmap
_audit_creation_method SHELXL-97
_cell_angle_alpha 90.00
_cell_angle_beta 90.00
_cell_angle_gamma 90.00
_cell_formula_units_Z 4
_cell_length_a 19.368(3)
_cell_length_b 19.368(3)
_cell_length_c 20.907(7)
_cell_measurement_reflns_used 2524
_cell_measurement_temperature 296(2)
_cell_measurement_theta_max 28.34
_cell_measurement_theta_min 2.45
_cell_volume 7843(3)
_computing_cell_refinement 'Bruker SMART'
_computing_data_collection 'Bruker SMART'
_computing_data_reduction 'Bruker SAINT'
_computing_molecular_graphics SHELXP-97
_computing_publication_material SHELXTL
_computing_structure_refinement 'SHELXL-97 (Sheldrick, 1997)'
_computing_structure_solution 'SHELXS-97 (Sheldrick, 1990)'
_diffrn_ambient_temperature 296(2)
_diffrn_detector_area_resol_mean 9.00cm
_diffrn_measured_fraction_theta_full 0.974
_diffrn_measured_fraction_theta_max 0.974
_diffrn_measurement_device_type 'CCD area detector'
_diffrn_measurement_method 'phi and omega scans'
_diffrn_radiation_monochromator graphite
_diffrn_radiation_source 'fine-focus sealed tube'
_diffrn_radiation_type MoK\a
_diffrn_radiation_wavelength 0.71073
_diffrn_reflns_av_R_equivalents 0.0528
_diffrn_reflns_av_sigmaI/netI 0.0265
_diffrn_reflns_limit_h_max 14
_diffrn_reflns_limit_h_min -25
_diffrn_reflns_limit_k_max 24
_diffrn_reflns_limit_k_min -25
_diffrn_reflns_limit_l_max 27
_diffrn_reflns_limit_l_min -26
_diffrn_reflns_number 27165
_diffrn_reflns_theta_full 28.34
_diffrn_reflns_theta_max 28.34
_diffrn_reflns_theta_min 2.45
_diffrn_standards_decay_% none
_diffrn_standards_interval_count none
_diffrn_standards_interval_time none
_diffrn_standards_number none
_exptl_absorpt_coefficient_mu 0.929
_exptl_absorpt_correction_T_max 0.8366
_exptl_absorpt_correction_T_min 0.8214
_exptl_absorpt_correction_type empirical
_exptl_absorpt_process_details SADABS
_exptl_crystal_colour red
_exptl_crystal_density_diffrn 1.397
_exptl_crystal_density_meas ?
_exptl_crystal_density_method 'not measured'
_exptl_crystal_description block
_exptl_crystal_F_000 3456
_exptl_crystal_size_max 0.20
_exptl_crystal_size_mid 0.20
_exptl_crystal_size_min 0.19
_refine_diff_density_max 0.555
_refine_diff_density_min -0.296
_refine_diff_density_rms 0.076
_refine_ls_extinction_method none
_refine_ls_goodness_of_fit_ref 1.071
_refine_ls_hydrogen_treatment constr
_refine_ls_matrix_type full
_refine_ls_number_parameters 171
_refine_ls_number_reflns 2524
_refine_ls_number_restraints 66
_refine_ls_restrained_S_all 1.057
_refine_ls_R_factor_all 0.0889
_refine_ls_R_factor_gt 0.0512
_refine_ls_shift/su_max 0.000
_refine_ls_shift/su_mean 0.000
_refine_ls_structure_factor_coef Fsqd
_refine_ls_weighting_details 'calc w=1/[\s^2^(Fo^2^)+(0.0945P)^2^+13.0002P] where P=(Fo^2^+2Fc^2^)/3'
_refine_ls_weighting_scheme calc
_refine_ls_wR_factor_gt 0.1531
_refine_ls_wR_factor_ref 0.1948
_reflns_number_gt 1569
_reflns_number_total 2524
_reflns_threshold_expression >2sigma(I)
_cod_data_source_file am7b06010_si_004.cif
_cod_data_source_block ZSA-5
_cod_depositor_comments
;
The following automatic conversions were performed:

'_chemical_melting_point' value 'not measured' was changed to '?' -
the value is undefined or not given.

'_symmetry_cell_setting' value 'Tetragonal' changed to 'tetragonal'
according to
/home/data/users/saulius/crontab/automatic-downloads/current/ACS/lib/dictionaries/cif_core.dic
dictionary named 'cif_core.dic' version 2.4.2 from 2011-04-26.

'_exptl_crystal_density_meas' value 'none' was changed to '?' - the
value is perceived as not measured.

Automatic conversion script
Id: cif_fix_values 4973 2017-02-22 13:04:09Z antanas 
;
_cod_original_sg_symbol_Hall -I4bd2
_cod_original_sg_symbol_H-M I4(1)/amd
_cod_database_code 4514261

loop_
_symmetry_equiv_pos_as_xyz
'x, y, z'
'-x+1/2, -y, z+1/2'
'-y+1/4, x+3/4, z+1/4'
'y+1/4, -x+1/4, z+3/4'
'-x+1/2, y, -z+1/2'
'x, -y, -z'
'y+1/4, x+3/4, -z+1/4'
'-y+1/4, -x+1/4, -z+3/4'
'x+1/2, y+1/2, z+1/2'
'-x+1, -y+1/2, z+1'
'-y+3/4, x+5/4, z+3/4'
'y+3/4, -x+3/4, z+5/4'
'-x+1, y+1/2, -z+1'
'x+1/2, -y+1/2, -z+1/2'
'y+3/4, x+5/4, -z+3/4'
'-y+3/4, -x+3/4, -z+5/4'
'-x, -y, -z'
'x-1/2, y, -z-1/2'
'y-1/4, -x-3/4, -z-1/4'
'-y-1/4, x-1/4, -z-3/4'
'x-1/2, -y, z-1/2'
'-x, y, z'
'-y-1/4, -x-3/4, z-1/4'
'y-1/4, x-1/4, z-3/4'
'-x+1/2, -y+1/2, -z+1/2'
'x, y+1/2, -z'
'y+1/4, -x-1/4, -z+1/4'
'-y+1/4, x+1/4, -z-1/4'
'x, -y+1/2, z'
'-x+1/2, y+1/2, z+1/2'
'-y+1/4, -x-1/4, z+1/4'
'y+1/4, x+1/4, z-1/4'

loop_
_atom_site_label
_atom_site_type_symbol
_atom_site_fract_x
_atom_site_fract_y
_atom_site_fract_z
_atom_site_U_iso_or_equiv
_atom_site_adp_type
_atom_site_occupancy
_atom_site_symmetry_multiplicity
_atom_site_calc_flag
_atom_site_refinement_flags
Co1 Co 0.15664(2) 0.59336(2) 0.1250 0.0438(3) Uani 1 2 d S
O1 O 0.16292(12) 0.59805(11) 0.21578(12) 0.0491(6) Uani 1 1 d .
O2 O 0.15934(13) 0.67007(13) 0.29847(11) 0.0605(7) Uani 1 1 d .
N1 N 0.15823(12) 0.69310(14) 0.12975(12) 0.0429(6) Uani 1 1 d .
N2 N 0.25617(16) 0.58944(15) 0.11767(15) 0.0576(8) Uani 1 1 d .
H2A H 0.2688 0.5992 0.0772 0.100 Uiso 1 1 calc .
H2B H 0.2754 0.6211 0.1437 0.100 Uiso 1 1 calc .
C1 C 0.1579(2) 0.7500 0.0929(2) 0.0464(10) Uani 1 2 d S
C2 C 0.15812(14) 0.71465(15) 0.19248(14) 0.0414(6) Uani 1 1 d .
C3 C 0.1575(3) 0.7500 0.0219(3) 0.0677(15) Uani 1 2 d S
H3A H 0.1572 0.7967 0.0066 0.100 Uiso 0.50 1 calc P
H3B H 0.1171 0.7264 0.0068 0.100 Uiso 0.50 1 calc P
H3C H 0.1981 0.7269 0.0064 0.100 Uiso 0.50 1 calc P
C4 C 0.16013(15) 0.65962(17) 0.24024(15) 0.0458(7) Uani 1 1 d .
C5 C 0.2810(2) 0.5201(3) 0.1352(3) 0.0925(16) Uani 1 1 d .
H5A H 0.3249 0.5110 0.1145 0.100 Uiso 1 1 calc .
H5B H 0.2876 0.5173 0.1811 0.100 Uiso 1 1 calc .
O1W O 0.1700(11) 0.7500 0.4187(10) 0.083(5) Uani 0.25 2 d SPU
O2W O 0.0588(11) 0.6285(12) 0.3929(10) 0.059(5) Uani 0.13 1 d PU
O3W O 0.3210(14) 0.6575(13) -0.0087(11) 0.073(6) Uani 0.13 1 d PU
O4W O 0.370(2) 0.577(2) 0.0060(19) 0.116(9) Uani 0.13 1 d PU
O5W O 0.0000 0.483(5) 0.373(4) 0.079(18) Uani 0.06 2 d SPU
O6W O 0.0589(12) 0.5871(12) 0.3792(10) 0.063(5) Uani 0.13 1 d PU
O7W O 0.098(3) 0.732(3) 0.393(2) 0.086(14) Uani 0.06 1 d PU
O8W O 0.136(2) 0.7500 0.4195(16) 0.061(7) Uani 0.13 2 d SPU
O9W O 0.3491(14) 0.6271(16) 0.0057(13) 0.079(6) Uani 0.13 1 d PU
O10W O 0.416(3) 0.537(3) -0.008(3) 0.089(13) Uani 0.06 1 d PU
O11W O 0.289(3) 0.727(3) -0.108(3) 0.081(14) Uani 0.06 1 d PU

loop_
_atom_site_aniso_label
_atom_site_aniso_U_11
_atom_site_aniso_U_22
_atom_site_aniso_U_33
_atom_site_aniso_U_23
_atom_site_aniso_U_13
_atom_site_aniso_U_12
Co1 0.0433(3) 0.0433(3) 0.0448(4) -0.00438(17) -0.00438(17) 0.0033(2)
O1 0.0575(14) 0.0430(12) 0.0468(12) -0.0013(9) -0.0081(9) 0.0049(9)
O2 0.0841(18) 0.0557(14) 0.0417(12) 0.0018(10) -0.0100(11) 0.0072(12)
N1 0.0434(14) 0.0444(13) 0.0409(13) -0.0009(10) -0.0026(10) 0.0029(10)
N2 0.0456(15) 0.0642(19) 0.0629(18) -0.0165(14) -0.0046(12) 0.0061(13)
C1 0.050(2) 0.050(2) 0.039(2) 0.000 0.0013(18) 0.000
C2 0.0412(15) 0.0451(15) 0.0379(14) -0.0006(12) -0.0033(12) 0.0000(11)
C3 0.106(5) 0.057(3) 0.041(2) 0.000 0.002(3) 0.000
C4 0.0452(16) 0.0491(16) 0.0430(16) 0.0040(13) -0.0063(12) 0.0024(13)
C5 0.067(3) 0.083(3) 0.127(5) -0.017(3) -0.017(3) 0.025(2)
O1W 0.083(5) 0.083(5) 0.082(5) 0.000 -0.0001(10) 0.000
O2W 0.059(5) 0.060(5) 0.059(5) 0.0001(10) 0.0003(10) 0.0002(10)
O3W 0.073(6) 0.073(6) 0.073(6) 0.0001(10) 0.0002(10) -0.0001(10)
O4W 0.116(10) 0.116(10) 0.115(10) -0.0001(10) 0.0000(10) -0.0001(10)
O5W 0.079(18) 0.079(18) 0.079(18) 0.0000(10) 0.000 0.000
O6W 0.063(5) 0.063(5) 0.063(5) 0.0004(10) 0.0001(10) -0.0004(10)
O7W 0.086(14) 0.086(14) 0.086(14) 0.0000(10) 0.0001(10) 0.0002(10)
O8W 0.061(7) 0.061(7) 0.061(7) 0.000 0.0000(10) 0.000
O9W 0.079(6) 0.079(6) 0.079(6) 0.0001(10) 0.0002(10) -0.0001(10)
O10W 0.089(13) 0.089(13) 0.089(13) -0.0001(10) 0.0000(10) 0.0001(10)
O11W 0.081(14) 0.081(14) 0.081(14) 0.0001(10) 0.0001(10) 0.0000(10)

loop_
_atom_type_symbol
_atom_type_description
_atom_type_scat_dispersion_real
_atom_type_scat_dispersion_imag
_atom_type_scat_source
C C 0.0033 0.0016 'International Tables Vol C Tables 4.2.6.8 and 6.1.1.4'
H H 0.0000 0.0000 'International Tables Vol C Tables 4.2.6.8 and 6.1.1.4'
N N 0.0061 0.0033 'International Tables Vol C Tables 4.2.6.8 and 6.1.1.4'
O O 0.0106 0.0060 'International Tables Vol C Tables 4.2.6.8 and 6.1.1.4'
Co Co 0.3494 0.9721 'International Tables Vol C Tables 4.2.6.8 and 6.1.1.4'

loop_
_geom_angle_atom_site_label_1
_geom_angle_atom_site_label_2
_geom_angle_atom_site_label_3
_geom_angle
_geom_angle_site_symmetry_1
_geom_angle_site_symmetry_3
O1 Co1 O1 178.70(14) 16_554 .
O1 Co1 N1 96.64(10) 16_554 .
O1 Co1 N1 84.27(10) . .
O1 Co1 N1 84.27(10) 16_554 16_554
O1 Co1 N1 96.64(10) . 16_554
N1 Co1 N1 91.97(14) . 16_554
O1 Co1 N2 88.06(11) 16_554 .
O1 Co1 N2 90.99(11) . .
N1 Co1 N2 91.57(10) . .
N1 Co1 N2 171.88(11) 16_554 .
O1 Co1 N2 90.99(11) 16_554 16_554
O1 Co1 N2 88.06(11) . 16_554
N1 Co1 N2 171.88(11) . 16_554
N1 Co1 N2 91.57(10) 16_554 16_554
N2 Co1 N2 85.88(17) . 16_554
C4 O1 Co1 115.7(2) . .
C1 N1 C2 107.3(3) . .
C1 N1 Co1 142.1(2) . .
C2 N1 Co1 110.6(2) . .
C5 N2 Co1 109.9(3) . .
C5 N2 H2A 109.7 . .
Co1 N2 H2A 109.7 . .
C5 N2 H2B 109.7 . .
Co1 N2 H2B 109.7 . .
H2A N2 H2B 108.2 . .
N1 C1 N1 110.1(4) 29_565 .
N1 C1 C3 124.95(19) 29_565 .
N1 C1 C3 124.95(19) . .
C2 C2 N1 107.65(17) 29_565 .
C2 C2 C4 136.84(17) 29_565 .
N1 C2 C4 115.5(3) . .
C1 C3 H3A 109.5 . .
C1 C3 H3B 109.5 . .
H3A C3 H3B 109.5 . .
C1 C3 H3C 109.5 . .
H3A C3 H3C 109.5 . .
H3B C3 H3C 109.5 . .
O2 C4 O1 122.6(3) . .
O2 C4 C2 123.7(3) . .
O1 C4 C2 113.7(3) . .
C5 C5 N2 108.9(3) 16_554 .
C5 C5 H5A 109.9 16_554 .
N2 C5 H5A 109.9 . .
C5 C5 H5B 109.9 16_554 .
N2 C5 H5B 109.9 . .
H5A C5 H5B 108.3 . .
O8W O1W O7W 26(3) . .
O8W O1W O7W 26(3) . 29_565
O7W O1W O7W 26(4) . 29_565
O9W O4W O10W 151(5) . .
O11W O5W O11W 79(10) 27_465 16_554
O7W O7W O8W 69(3) 29_565 .
O7W O7W O1W 76.9(19) 29_565 .
O8W O7W O1W 17(2) . .
O1W O8W O7W 137(5) . 29_565
O1W O8W O7W 137(5) . .
O7W O8W O7W 41(6) 29_565 .
O3W O9W O4W 152(4) . .
O4W O10W O10W 125(4) . 6_565
O5W O11W O11W 51(7) 20_666 29_565

loop_
_geom_bond_atom_site_label_1
_geom_bond_atom_site_label_2
_geom_bond_distance
_geom_bond_site_symmetry_2
Co1 O1 1.904(3) 16_554
Co1 O1 1.904(3) .
Co1 N1 1.935(3) .
Co1 N1 1.935(3) 16_554
Co1 N2 1.935(3) .
Co1 N2 1.935(3) 16_554
O1 C4 1.299(4) .
O2 C4 1.234(4) .
N1 C1 1.344(4) .
N1 C2 1.376(4) .
N2 C5 1.472(6) .
N2 H2A 0.9000 .
N2 H2B 0.9000 .
C1 N1 1.344(4) 29_565
C1 C3 1.484(7) .
C2 C2 1.370(6) 29_565
C2 C4 1.461(4) .
C3 H3A 0.9600 .
C3 H3B 0.9600 .
C3 H3C 0.9600 .
C5 C5 1.462(11) 16_554
C5 H5A 0.9700 .
C5 H5B 0.9700 .
O1W O8W 0.67(4) .
O1W O7W 1.54(6) .
O1W O7W 1.54(6) 29_565
O2W O6W 0.85(2) .
O3W O9W 0.86(3) .
O4W O9W 1.05(4) .
O4W O10W 1.21(6) .
O5W O11W 0.70(7) 27_465
O5W O11W 0.70(7) 16_554
O7W O7W 0.70(10) 29_565
O7W O8W 0.98(5) .
O8W O7W 0.98(5) 29_565
O10W O10W 1.48(11) 6_565
O11W O5W 0.70(7) 20_666
O11W O11W 0.89(11) 29_565

loop_
_geom_hbond_atom_site_label_D
_geom_hbond_atom_site_label_H
_geom_hbond_atom_site_label_A
_geom_hbond_distance_DH
_geom_hbond_distance_HA
_geom_hbond_distance_DA
_geom_hbond_angle_DHA
_geom_hbond_site_symmetry_A
N2 H2A O9W 0.90 2.22 3.04(3) 150.7 .
N2 H2A O3W 0.90 2.35 3.21(2) 159.4 .
N2 H2A O4W 0.90 2.50 3.22(4) 137.5 .
N2 H2B O2 0.90 1.99 2.862(4) 162.6 5
